data_4063296
loop_
_publ_author_name
'Md. Munkir Hossain'
'Hsiu-Mei Lin'
'Jun Zhu'
'Zhenyang Lin'
'Shin-Guang Shyu'

_publ_section_title
;
 Activation of the S-S Bonds of Alkyl Disulfides RSSR (R \\db Me, Et,
 Pr, Bun) by Heterodinuclear Phosphido-Bridged CpW(CO)2(\m-PPh2)Mo(CO)5
;
_journal_issue 2
_journal_name_full Organometallics
_journal_page_first 440
_journal_page_last 446
_journal_paper_doi 10.1021/om050689m
_journal_volume 25
_journal_year 2006
_chemical_compound_source 'synthesis as described'
_chemical_formula_moiety 'C23 H27 Mo1 O2 P1 S4 W1'
_chemical_formula_sum 'C23 H27 Mo O2 P S4 W'
_chemical_formula_weight 774.45
_chemical_name_systematic
;
 ?
;
_space_group_IT_number 14
_symmetry_cell_setting monoclinic
_symmetry_space_group_name_Hall '-P 2yn'
_symmetry_space_group_name_H-M 'P 1 21/n 1'
_atom_sites_solution_hydrogens geom
_atom_sites_solution_primary direct
_atom_sites_solution_secondary difmap
_audit_conform_dict_location ftp://ftp.iucr.org/pub/cif_core.dic
_audit_conform_dict_name cif_core.dic
_audit_conform_dict_version 2.2
_audit_creation_date 2004-08-02T18:04:50-00:00
_audit_creation_method 'WinGX routine CIF_UPDATE'
_cell_angle_alpha 90
_cell_angle_beta 93.421(10)
_cell_angle_gamma 90
_cell_formula_units_Z 4
_cell_length_a 8.9691(8)
_cell_length_b 18.7791(14)
_cell_length_c 15.620(2)
_cell_measurement_reflns_used 0
_cell_measurement_temperature 293(2)
_cell_measurement_theta_max 0
_cell_measurement_theta_min 0
_cell_measurement_wavelength 0.71073
_cell_volume 2626.2(5)
_computing_cell_refinement 'CAD4 Express (Enraf Nonius, 1994)'
_computing_data_collection 'CAD4 Express (Enraf Nonius, 1994)'
_computing_data_reduction 'XCAD4 (Harms & Wocadlo, 1995)'
_computing_molecular_graphics 'Ortep-3 for Windows (Farrugia, 1997)'
_computing_publication_material 'WinGX publication routines (Farrugia, 1999)'
_computing_structure_refinement 'SHELXL-97 (Sheldrick, 1997)'
_computing_structure_solution 'SHELXS-97 (Sheldrick, 1997)'
_diffrn_ambient_temperature 293(2)
_diffrn_detector 'scintillation LiI'
_diffrn_detector_dtime 1.195
_diffrn_measured_fraction_theta_full 0.999
_diffrn_measured_fraction_theta_max 0.999
_diffrn_measurement_device '\k-geometry diffractometer'
_diffrn_measurement_device_type 'Enraf Nonius CAD4'
_diffrn_measurement_method 'non-profiled omega/2theta scans'
_diffrn_orient_matrix_type
;
  x-axis points to radiation source
  the matrix is specified in reciprocal space
;
_diffrn_orient_matrix_UB_11 0.03303
_diffrn_orient_matrix_UB_12 0.007784
_diffrn_orient_matrix_UB_13 0.061575
_diffrn_orient_matrix_UB_21 -0.104709
_diffrn_orient_matrix_UB_22 0.012451
_diffrn_orient_matrix_UB_23 0.012899
_diffrn_orient_matrix_UB_31 -0.020502
_diffrn_orient_matrix_UB_32 -0.051186
_diffrn_orient_matrix_UB_33 0.012473
_diffrn_radiation_monochromator graphite
_diffrn_radiation_probe x-ray
_diffrn_radiation_type MoK\a
_diffrn_radiation_wavelength 0.71073
_diffrn_reflns_av_R_equivalents 0.0361
_diffrn_reflns_av_unetI/netI 0.0515
_diffrn_reflns_limit_h_max 0
_diffrn_reflns_limit_h_min -10
_diffrn_reflns_limit_k_max 0
_diffrn_reflns_limit_k_min -22
_diffrn_reflns_limit_l_max 18
_diffrn_reflns_limit_l_min -18
_diffrn_reflns_number 4920
_diffrn_reflns_theta_full 24.98
_diffrn_reflns_theta_max 24.98
_diffrn_reflns_theta_min 2.17
_diffrn_source 'Enraf Nonius FR590'
_diffrn_standards_decay_% 1
_diffrn_standards_interval_time 60
_diffrn_standards_number 3
_exptl_absorpt_coefficient_mu 5.252
_exptl_absorpt_correction_T_max 0.3129
_exptl_absorpt_correction_T_min 0.1574
_exptl_absorpt_correction_type psi-scan
_exptl_absorpt_process_details
;
North A.C.T., Phillips D.C. & Mathews F.S. (1968) Acta. Cryst. A24, 351
        Number of psi-scan sets used was   3
        Theta correction was applied.
        Averaged transmission function was used.
        Fourier smoothing - Window value   1
;
_exptl_crystal_colour 'reddidh brown'
_exptl_crystal_density_diffrn 1.959
_exptl_crystal_density_method 'not measured'
_exptl_crystal_description prism
_exptl_crystal_F_000 1504
_exptl_crystal_size_max 0.38
_exptl_crystal_size_mid 0.28
_exptl_crystal_size_min 0.22
_refine_diff_density_max 1.428
_refine_diff_density_min -0.832
_refine_diff_density_rms 0.148
_refine_ls_extinction_method none
_refine_ls_goodness_of_fit_ref 1.038
_refine_ls_hydrogen_treatment mixed
_refine_ls_matrix_type full
_refine_ls_number_parameters 289
_refine_ls_number_reflns 4610
_refine_ls_number_restraints 0
_refine_ls_restrained_S_all 1.038
_refine_ls_R_factor_all 0.0696
_refine_ls_R_factor_gt 0.033
_refine_ls_shift/su_max 0.003
_refine_ls_shift/su_mean 0.001
_refine_ls_structure_factor_coef Fsqd
_refine_ls_weighting_details 'calc w=1/[\s^2^(Fo^2^)+(0.0357P)^2^+7.2424P] where P=(Fo^2^+2Fc^2^)/3'
_refine_ls_weighting_scheme calc
_refine_ls_wR_factor_gt 0.0777
_refine_ls_wR_factor_ref 0.0895
_reflns_number_gt 3251
_reflns_number_total 4610
_reflns_threshold_expression >2sigma(I)
_cod_original_sg_symbol_H-M 'P 21/n'
_cod_database_code 4063296

loop_
_symmetry_equiv_pos_as_xyz
'x, y, z'
'-x+1/2, y+1/2, -z+1/2'
'-x, -y, -z'
'x-1/2, -y-1/2, z-1/2'

loop_
_atom_site_label
_atom_site_type_symbol
_atom_site_fract_x
_atom_site_fract_y
_atom_site_fract_z
_atom_site_U_iso_or_equiv
_atom_site_adp_type
_atom_site_occupancy
_atom_site_symmetry_multiplicity
_atom_site_calc_flag
_atom_site_refinement_flags
W1 W 0.60837(3) 0.745092(15) 0.70801(2) 0.03307(11) Uani 1 1 d .
Mo1 Mo 0.86136(7) 0.66213(3) 0.66806(4) 0.02936(16) Uani 1 1 d .
P1 P 0.6394(2) 0.62243(9) 0.74496(12) 0.0299(4) Uani 1 1 d .
S1 S 0.6255(2) 0.68064(10) 0.57229(12) 0.0384(5) Uani 1 1 d .
S2 S 0.8314(2) 0.79652(10) 0.64852(13) 0.0416(5) Uani 1 1 d .
S3 S 1.0178(2) 0.68028(12) 0.78821(13) 0.0464(5) Uani 1 1 d .
S4 S 1.0014(3) 0.66908(14) 0.54418(14) 0.0593(6) Uani 1 1 d .
O1 O 0.7760(7) 0.7843(4) 0.8853(4) 0.0647(18) Uani 1 1 d .
O2 O 0.9047(8) 0.4993(3) 0.6831(4) 0.0692(19) Uani 1 1 d .
C1 C 0.7206(10) 0.7669(4) 0.8213(5) 0.045(2) Uani 1 1 d .
C2 C 0.8879(9) 0.5587(4) 0.6749(5) 0.0407(19) Uani 1 1 d .
C3 C 0.6511(12) 0.7401(5) 0.4823(5) 0.065(3) Uani 1 1 d .
H3A H 0.5584 0.7448 0.4488 0.097 Uiso 1 1 calc R
H3B H 0.7256 0.7208 0.4472 0.097 Uiso 1 1 calc R
H3C H 0.6828 0.786 0.5035 0.097 Uiso 1 1 calc R
C4 C 0.9486(10) 0.8489(5) 0.7253(6) 0.058(3) Uani 1 1 d .
H4A H 0.9323 0.8987 0.7146 0.087 Uiso 1 1 calc R
H4B H 1.0518 0.8377 0.7189 0.087 Uiso 1 1 calc R
H4C H 0.9232 0.8377 0.7826 0.087 Uiso 1 1 calc R
C5 C 1.0531(11) 0.6047(5) 0.8578(6) 0.062(3) Uani 1 1 d .
H5A H 1.1195 0.6184 0.9054 0.093 Uiso 1 1 calc R
H5B H 1.0979 0.5672 0.8264 0.093 Uiso 1 1 calc R
H5C H 0.9606 0.5882 0.8786 0.093 Uiso 1 1 calc R
C6 C 1.1128(14) 0.5940(7) 0.5252(7) 0.092(4) Uani 1 1 d .
H6A H 1.1653 0.6015 0.4741 0.137 Uiso 1 1 calc R
H6B H 1.0504 0.5527 0.518 0.137 Uiso 1 1 calc R
H6C H 1.1835 0.587 0.573 0.137 Uiso 1 1 calc R
C11 C 0.4096(13) 0.7757(8) 0.7829(8) 0.086(4) Uani 1 1 d .
H11A H 0.3917 0.7627 0.8422 0.103 Uiso 1 1 calc R
C12 C 0.4764(12) 0.8397(6) 0.7541(11) 0.091(5) Uani 1 1 d .
H12A H 0.5152 0.8791 0.7901 0.109 Uiso 1 1 calc R
C13 C 0.4558(13) 0.8394(7) 0.6664(10) 0.087(4) Uani 1 1 d .
H13A H 0.4839 0.8784 0.6288 0.104 Uiso 1 1 calc R
C14 C 0.3813(13) 0.7812(8) 0.6405(9) 0.085(4) Uani 1 1 d .
H14A H 0.348 0.7704 0.581 0.102 Uiso 1 1 calc R
C15 C 0.3522(12) 0.7419(6) 0.7081(11) 0.084(4) Uani 1 1 d .
H15A H 0.2914 0.6985 0.7063 0.101 Uiso 1 1 calc R
C21 C 0.6611(9) 0.5908(4) 0.8551(4) 0.0381(18) Uani 1 1 d .
C22 C 0.6190(10) 0.6324(5) 0.9246(5) 0.052(2) Uani 1 1 d .
H22A H 0.5811 0.678 0.9152 0.063 Uiso 1 1 calc R
C23 C 0.6340(13) 0.6054(7) 1.0061(6) 0.075(3) Uani 1 1 d .
H23A H 0.6052 0.6333 1.0514 0.09 Uiso 1 1 calc R
C24 C 0.6897(13) 0.5389(7) 1.0230(6) 0.075(3) Uani 1 1 d .
H24A H 0.7031 0.5225 1.0791 0.09 Uiso 1 1 calc R
C25 C 0.7258(12) 0.4967(6) 0.9551(6) 0.074(3) Uani 1 1 d .
H25A H 0.7602 0.4505 0.965 0.089 Uiso 1 1 calc R
C26 C 0.7110(10) 0.5226(5) 0.8735(5) 0.049(2) Uani 1 1 d .
H26A H 0.7355 0.4932 0.8286 0.059 Uiso 1 1 calc R
C31 C 0.5152(8) 0.5530(4) 0.6978(5) 0.0330(17) Uani 1 1 d .
C32 C 0.3875(9) 0.5391(4) 0.7388(6) 0.046(2) Uani 1 1 d .
H32A H 0.368 0.565 0.7876 0.055 Uiso 1 1 calc R
C33 C 0.2861(10) 0.4871(5) 0.7091(6) 0.058(2) Uani 1 1 d .
H33A H 0.1989 0.4785 0.7368 0.07 Uiso 1 1 calc R
C34 C 0.3197(11) 0.4488(5) 0.6373(6) 0.059(3) Uani 1 1 d .
H34A H 0.2534 0.4142 0.6159 0.071 Uiso 1 1 calc R
C35 C 0.4462(11) 0.4606(4) 0.5976(5) 0.055(3) Uani 1 1 d .
H35A H 0.4671 0.4338 0.5498 0.066 Uiso 1 1 calc R
C36 C 0.5458(10) 0.5127(4) 0.6277(5) 0.043(2) Uani 1 1 d .
H36A H 0.6336 0.5203 0.6002 0.052 Uiso 1 1 calc R

loop_
_atom_site_aniso_label
_atom_site_aniso_U_11
_atom_site_aniso_U_22
_atom_site_aniso_U_33
_atom_site_aniso_U_23
_atom_site_aniso_U_13
_atom_site_aniso_U_12
W1 0.03143(17) 0.02508(16) 0.04264(18) -0.00280(13) 0.00161(12) 0.00059(14)
Mo1 0.0303(3) 0.0296(3) 0.0281(3) -0.0028(3) 0.0014(3) -0.0007(3)
P1 0.0332(11) 0.0268(9) 0.0294(9) -0.0015(8) -0.0001(8) -0.0034(8)
S1 0.0461(12) 0.0365(10) 0.0310(10) 0.0015(8) -0.0095(9) -0.0017(9)
S2 0.0491(13) 0.0318(10) 0.0442(11) 0.0012(8) 0.0039(10) -0.0088(9)
S3 0.0394(12) 0.0542(13) 0.0441(12) -0.0055(10) -0.0090(10) -0.0041(10)
S4 0.0676(17) 0.0685(16) 0.0438(12) 0.0076(11) 0.0214(12) 0.0116(13)
O1 0.058(4) 0.087(5) 0.049(4) -0.028(4) 0.002(3) -0.012(4)
O2 0.071(5) 0.041(4) 0.095(5) -0.001(4) -0.005(4) 0.013(3)
C1 0.048(5) 0.044(5) 0.044(5) -0.015(4) 0.015(4) 0.003(4)
C2 0.039(5) 0.042(5) 0.041(5) 0.000(4) -0.005(4) 0.004(4)
C3 0.106(8) 0.055(6) 0.030(4) 0.018(4) -0.014(5) -0.007(6)
C4 0.063(6) 0.051(5) 0.060(6) -0.014(4) 0.000(5) -0.023(5)
C5 0.067(7) 0.061(6) 0.055(5) -0.006(5) -0.015(5) 0.011(5)
C6 0.099(10) 0.087(9) 0.093(9) 0.001(7) 0.041(7) 0.022(7)
C11 0.062(8) 0.103(10) 0.096(9) 0.007(8) 0.040(7) 0.051(7)
C12 0.042(6) 0.063(8) 0.165(13) -0.058(9) -0.015(8) 0.022(6)
C13 0.052(7) 0.073(9) 0.136(12) 0.032(8) 0.010(8) 0.026(6)
C14 0.053(7) 0.106(10) 0.095(9) -0.013(9) -0.010(7) 0.040(7)
C15 0.053(7) 0.045(6) 0.153(13) -0.004(8) -0.002(8) 0.008(5)
C21 0.041(5) 0.043(4) 0.030(4) 0.001(3) 0.001(3) -0.011(4)
C22 0.061(6) 0.058(6) 0.038(5) -0.003(4) 0.012(4) -0.011(5)
C23 0.098(9) 0.095(9) 0.031(5) -0.006(5) 0.005(5) -0.021(7)
C24 0.094(9) 0.098(9) 0.032(5) 0.019(6) -0.006(5) -0.019(7)
C25 0.090(8) 0.073(7) 0.057(6) 0.031(6) -0.013(6) -0.012(6)
C26 0.057(6) 0.046(5) 0.045(5) 0.005(4) 0.006(4) -0.003(4)
C31 0.036(4) 0.026(4) 0.036(4) 0.008(3) -0.004(3) -0.004(3)
C32 0.041(5) 0.043(5) 0.055(5) -0.006(4) 0.005(4) -0.008(4)
C33 0.043(5) 0.055(6) 0.075(7) 0.007(5) -0.004(5) -0.018(5)
C34 0.059(6) 0.043(5) 0.074(7) 0.008(5) -0.024(5) -0.026(5)
C35 0.079(7) 0.039(5) 0.044(5) -0.004(4) -0.018(5) -0.018(5)
C36 0.063(6) 0.034(4) 0.031(4) -0.001(3) -0.006(4) -0.013(4)

loop_
_atom_type_symbol
_atom_type_description
_atom_type_scat_dispersion_real
_atom_type_scat_dispersion_imag
_atom_type_scat_source
C C 0.0033 0.0016 'International Tables Vol C Tables 4.2.6.8 and 6.1.1.4'
H H 0 0 'International Tables Vol C Tables 4.2.6.8 and 6.1.1.4'
Mo Mo -1.6832 0.6857 'International Tables Vol C Tables 4.2.6.8 and 6.1.1.4'
O O 0.0106 0.006 'International Tables Vol C Tables 4.2.6.8 and 6.1.1.4'
P P 0.1023 0.0942 'International Tables Vol C Tables 4.2.6.8 and 6.1.1.4'
S S 0.1246 0.1234 'International Tables Vol C Tables 4.2.6.8 and 6.1.1.4'
W W -0.849 6.8722 'International Tables Vol C Tables 4.2.6.8 and 6.1.1.4'

loop_
_geom_angle_atom_site_label_1
_geom_angle_atom_site_label_2
_geom_angle_atom_site_label_3
_geom_angle
C1 W1 C11 82.1(4)
C1 W1 C12 78.8(4)
C11 W1 C12 36.6(4)
C1 W1 C15 116.7(5)
C11 W1 C15 35.7(4)
C12 W1 C15 58.7(4)
C1 W1 C13 110.3(5)
C11 W1 C13 58.6(4)
C12 W1 C13 34.8(4)
C15 W1 C13 56.2(4)
C1 W1 C14 135.2(4)
C11 W1 C14 57.8(4)
C12 W1 C14 57.4(4)
C15 W1 C14 33.2(4)
C13 W1 C14 33.3(4)
C1 W1 P1 86.5(2)
C11 W1 P1 101.8(4)
C12 W1 P1 137.1(5)
C15 W1 P1 94.4(3)
C13 W1 P1 150.2(4)
C14 W1 P1 118.4(4)
C1 W1 S2 83.0(2)
C11 W1 S2 141.3(4)
C12 W1 S2 105.3(4)
C15 W1 S2 148.0(4)
C13 W1 S2 94.2(3)
C14 W1 S2 115.0(4)
P1 W1 S2 112.67(7)
C1 W1 S1 143.3(2)
C11 W1 S1 131.5(4)
C12 W1 S1 136.0(4)
C15 W1 S1 95.8(4)
C13 W1 S1 101.6(4)
C14 W1 S1 81.4(3)
P1 W1 S1 73.77(6)
S2 W1 S1 76.85(7)
C1 W1 Mo1 86.6(2)
C11 W1 Mo1 155.9(3)
C12 W1 Mo1 158.7(3)
C15 W1 Mo1 142.6(3)
C13 W1 Mo1 145.4(3)
C14 W1 Mo1 138.0(3)
P1 W1 Mo1 56.14(5)
S2 W1 Mo1 56.97(5)
S1 W1 Mo1 56.63(5)
C2 Mo1 S3 92.1(2)
C2 Mo1 S4 91.8(3)
S3 Mo1 S4 109.28(9)
C2 Mo1 P1 77.0(3)
S3 Mo1 P1 96.71(7)
S4 Mo1 P1 152.13(8)
C2 Mo1 S1 105.2(2)
S3 Mo1 S1 154.94(8)
S4 Mo1 S1 88.57(8)
P1 Mo1 S1 70.41(7)
C2 Mo1 S2 176.1(2)
S3 Mo1 S2 90.34(8)
S4 Mo1 S2 84.56(8)
P1 Mo1 S2 105.72(7)
S1 Mo1 S2 73.53(7)
C2 Mo1 W1 128.7(2)
S3 Mo1 W1 101.26(6)
S4 Mo1 W1 127.97(7)
P1 Mo1 W1 52.48(4)
S1 Mo1 W1 53.76(5)
S2 Mo1 W1 53.63(5)
C21 P1 C31 100.1(3)
C21 P1 W1 123.2(3)
C31 P1 W1 121.9(2)
C21 P1 Mo1 120.6(3)
C31 P1 Mo1 120.0(3)
W1 P1 Mo1 71.38(5)
C3 S1 W1 112.5(3)
C3 S1 Mo1 113.5(4)
W1 S1 Mo1 69.61(5)
C4 S2 W1 114.3(3)
C4 S2 Mo1 113.5(3)
W1 S2 Mo1 69.40(5)
C5 S3 Mo1 116.8(3)
C6 S4 Mo1 115.2(4)
O1 C1 W1 174.0(7)
O2 C2 Mo1 176.6(7)
C15 C11 C12 105.0(11)
C15 C11 W1 73.5(6)
C12 C11 W1 72.1(6)
C13 C12 C11 106.1(11)
C13 C12 W1 73.9(6)
C11 C12 W1 71.2(6)
C14 C13 C12 109.9(12)
C14 C13 W1 74.5(7)
C12 C13 W1 71.3(6)
C15 C14 C13 109.5(13)
C15 C14 W1 71.8(7)
C13 C14 W1 72.1(6)
C14 C15 C11 109.4(12)
C14 C15 W1 75.0(7)
C11 C15 W1 70.8(6)
C26 C21 C22 116.9(7)
C26 C21 P1 121.0(6)
C22 C21 P1 122.0(6)
C23 C22 C21 119.7(9)
C24 C23 C22 122.2(10)
C23 C24 C25 118.5(9)
C26 C25 C24 120.0(10)
C25 C26 C21 122.5(9)
C32 C31 C36 118.7(7)
C32 C31 P1 116.8(6)
C36 C31 P1 124.4(6)
C31 C32 C33 121.7(8)
C34 C33 C32 117.7(9)
C35 C34 C33 121.3(8)
C34 C35 C36 120.4(9)
C31 C36 C35 120.2(9)

loop_
_geom_bond_atom_site_label_1
_geom_bond_atom_site_label_2
_geom_bond_distance
W1 C1 2.024(9)
W1 C11 2.264(10)
W1 C12 2.275(10)
W1 C15 2.298(11)
W1 C13 2.308(10)
W1 C14 2.337(10)
W1 P1 2.3869(18)
W1 S2 2.453(2)
W1 S1 2.4539(19)
W1 Mo1 2.8521(7)
Mo1 C2 1.959(8)
Mo1 S3 2.301(2)
Mo1 S4 2.372(2)
Mo1 P1 2.499(2)
Mo1 S1 2.5410(19)
Mo1 S2 2.554(2)
P1 C21 1.820(7)
P1 C31 1.841(7)
S1 C3 1.820(8)
S2 C4 1.833(8)
S3 C5 1.804(9)
S4 C6 1.763(11)
O1 C1 1.138(9)
O2 C2 1.131(9)
C11 C15 1.400(17)
C11 C12 1.427(17)
C12 C13 1.372(17)
C13 C14 1.332(17)
C14 C15 1.326(17)
C21 C26 1.382(11)
C21 C22 1.407(11)
C22 C23 1.369(12)
C23 C24 1.365(16)
C24 C25 1.378(15)
C25 C26 1.363(11)
C31 C32 1.370(11)
C31 C36 1.372(10)
C32 C33 1.394(11)
C33 C34 1.381(13)
C34 C35 1.342(13)
C35 C36 1.387(11)
